data_4321225
loop_
_publ_author_name
'Sian C. Davies'
'David L. Hughes'
'Zofia Janas'
'Lucjan B. Jerzykiewicz'
'Raymond L. Richards'
'J. Roger Sanders'
'James E. Silverston'
'Piotr Sobota'

_publ_section_title
;
 Vanadium Complexes of the N(CH2CH2S)33- and O(CH2CH2S)22- Ligands with
 Coligands Relevant to Nitrogen Fixation Processes
;
_journal_name_full 'Inorganic Chemistry'
_journal_page_first 3485
_journal_page_last 3498
_journal_paper_doi 10.1021/ic9909476
_journal_volume 39
_journal_year 2000
_chemical_formula_moiety 'C8 H20 N, C6 H12 Cl N S3 V'
_chemical_formula_structural '(NEt4) [V Cl {N(CH2CH2S)3}]'
_chemical_formula_sum 'C14 H32 Cl N2 S3 V'
_chemical_formula_weight 410.99
_chemical_name_common 'Compound 7a'
_chemical_name_systematic
; 
 ? 
;
_space_group_IT_number 57
_symmetry_cell_setting orthorhombic
_symmetry_space_group_name_Hall '-P 2c 2b'
_symmetry_space_group_name_H-M 'P b c m'
_atom_sites_solution_hydrogens geom
_atom_sites_solution_primary direct
_atom_sites_solution_secondary difmap
_audit_creation_method SHELXL
_cell_angle_alpha 90.00
_cell_angle_beta 90.00
_cell_angle_gamma 90.00
_cell_formula_units_Z 4
_cell_length_a 8.773(2)
_cell_length_b 14.345(4)
_cell_length_c 15.934(3)
_cell_measurement_reflns_used 25
_cell_measurement_temperature 293(2)
_cell_measurement_theta_max 13.5
_cell_measurement_theta_min 7.0
_cell_volume 2005.3(8)
_computing_cell_refinement 'Kuma KM4 software, 1996'
_computing_data_collection 'Kuma KM4 software, 1996'
_computing_data_reduction 'Kuma KM4 software, 1996'
_computing_molecular_graphics 'ORTEPII, 1976'
_computing_structure_refinement 'SHELXL-97 (Sheldrick, 1997)'
_computing_structure_solution 'SHELXS-97 (Sheldrick, 1990)'
_diffrn_ambient_temperature 293(2)
_diffrn_measurement_device 'Kuma KM4 automatic diffractometer'
_diffrn_measurement_method 'profile data from omega/2theta scans'
_diffrn_radiation_monochromator graphite
_diffrn_radiation_source 'fine-focus sealed tube'
_diffrn_radiation_type MoK\a
_diffrn_radiation_wavelength 0.71069
_diffrn_reflns_av_R_equivalents 0.0000
_diffrn_reflns_av_sigmaI/netI 0.0196
_diffrn_reflns_limit_h_max 10
_diffrn_reflns_limit_h_min 0
_diffrn_reflns_limit_k_max 17
_diffrn_reflns_limit_k_min 0
_diffrn_reflns_limit_l_max 18
_diffrn_reflns_limit_l_min 0
_diffrn_reflns_number 2057
_diffrn_reflns_theta_max 25.05
_diffrn_reflns_theta_min 2.32
_diffrn_standards_decay_% 6.5
_diffrn_standards_interval_count 100
_diffrn_standards_number 3
_exptl_absorpt_coefficient_mu 0.936
_exptl_absorpt_correction_type none
_exptl_crystal_colour red
_exptl_crystal_density_diffrn 1.361
_exptl_crystal_description block
_exptl_crystal_F_000 872
_exptl_crystal_size_max 0.7
_exptl_crystal_size_mid 0.5
_exptl_crystal_size_min 0.4
_refine_diff_density_max 0.318
_refine_diff_density_min -0.329
_refine_diff_density_rms 0.065
_refine_ls_extinction_method none
_refine_ls_goodness_of_fit_all 1.113
_refine_ls_goodness_of_fit_obs 1.152
_refine_ls_matrix_type full
_refine_ls_number_parameters 182
_refine_ls_number_reflns 1846
_refine_ls_number_restraints 0
_refine_ls_restrained_S_all 1.113
_refine_ls_restrained_S_obs 1.152
_refine_ls_R_factor_all 0.0534
_refine_ls_R_factor_obs 0.0354
_refine_ls_shift/esd_max 0.037
_refine_ls_shift/esd_mean 0.003
_refine_ls_structure_factor_coef Fsqd
_refine_ls_weighting_details 'w=1/[\s^2^(Fo^2^)+(0.0727P)^2^+0.5786P] where P=(Fo^2^+2Fc^2^)/3'
_refine_ls_weighting_scheme calc
_refine_ls_wR_factor_all 0.1176
_refine_ls_wR_factor_obs 0.1025
_reflns_number_observed 1357
_reflns_number_total 1846
_reflns_observed_criterion >2sigma(I)
_cod_data_source_file ic9909476_05.cif
_cod_data_source_block zj10
_cod_depositor_comments
;
The following automatic conversions were performed:

'_refine_ls_weighting_scheme' value 'calc
w=1/[\s^2^(Fo^2^)+(0.0727P)^2^+0.5786P] where P=(Fo^2^+2Fc^2^)/3' was
changed to 'calc'. New tag '_refine_ls_weighting_details' was
created. The value of the new tag was set to
'w=1/[\s^2^(Fo^2^)+(0.0727P)^2^+0.5786P] where P=(Fo^2^+2Fc^2^)/3'.

Automatic conversion script
Id: cif_fix_values 3143 2015-03-26 13:38:13Z robertas 
;
_cod_database_code 4321225

loop_
_symmetry_equiv_pos_as_xyz
'x, y, z'
'-x, -y, z+1/2'
'x, -y+1/2, -z'
'-x, y+1/2, -z+1/2'
'-x, -y, -z'
'x, y, -z-1/2'
'-x, y-1/2, z'
'x, -y-1/2, z-1/2'

loop_
_atom_site_aniso_label
_atom_site_aniso_U_11
_atom_site_aniso_U_22
_atom_site_aniso_U_33
_atom_site_aniso_U_23
_atom_site_aniso_U_13
_atom_site_aniso_U_12
V 0.0287(3) 0.0334(3) 0.0333(3) 0.000 0.000 0.0006(2)
Cl 0.0295(6) 0.0809(9) 0.1191(11) 0.000 0.000 0.0010(5)
S11 0.0595(5) 0.0681(5) 0.0406(4) 0.0159(3) -0.0076(3) 0.0092(4)
C12 0.066(2) 0.073(2) 0.045(2) 0.016(2) 0.0138(14) -0.004(2)
C13A 0.045(3) 0.053(3) 0.045(3) -0.002(3) 0.015(2) 0.000(3)
C13B 0.041(3) 0.051(4) 0.059(4) 0.014(3) 0.014(3) -0.012(3)
S14 0.0474(6) 0.0327(5) 0.0744(7) 0.000 0.000 -0.0067(4)
C15 0.054(2) 0.032(2) 0.083(3) 0.000 0.000 0.009(2)
C16 0.037(3) 0.047(3) 0.065(4) -0.012(2) 0.007(2) 0.006(2)
N10 0.0287(14) 0.0340(15) 0.038(2) 0.000 0.000 -0.0009(11)
N2 0.040(2) 0.040(2) 0.045(2) -0.0058(14) 0.000 0.000

loop_
_atom_site_label
_atom_site_type_symbol
_atom_site_fract_x
_atom_site_fract_y
_atom_site_fract_z
_atom_site_U_iso_or_equiv
_atom_site_thermal_displace_type
_atom_site_occupancy
_atom_site_calc_flag
_atom_site_refinement_flags
_atom_site_disorder_group
V V 0.17674(6) 0.06523(4) 0.2500 0.0318(2) Uani 1 d S .
Cl Cl 0.44661(12) 0.07052(10) 0.2500 0.0765(4) Uani 1 d S .
S11 S 0.15570(9) -0.01443(6) 0.37497(5) 0.0560(3) Uani 1 d . .
C12 C -0.0503(4) -0.0252(3) 0.3840(2) 0.0613(9) Uani 1 d . .
H2AA H -0.0821(4) -0.0850(3) 0.3616(2) 0.091(26) Uiso 0.50 calc PR 1
H2AB H -0.0791(4) -0.0230(3) 0.4427(2) 0.060(18) Uiso 0.50 calc PR 1
H2BA H -0.0752(4) -0.0851(3) 0.4086(2) 0.106(29) Uiso 0.50 calc PR 2
H2BB H -0.0884(4) 0.0230(3) 0.4212(2) 0.066(20) Uiso 0.50 calc PR 2
C13A C -0.1299(6) 0.0509(4) 0.3378(4) 0.0476(13) Uani 0.50 d P 1
H3AA H -0.1163(6) 0.1090(4) 0.3680(4) 0.059(18) Uiso 0.50 calc PR 1
H3AB H -0.2382(6) 0.0373(4) 0.3360(4) 0.063(18) Uiso 0.50 calc PR 1
C13B C -0.1256(6) -0.0168(4) 0.3024(4) 0.0503(15) Uani 0.50 d P 2
H3BA H -0.2344(6) -0.0100(4) 0.3115(4) 0.051(15) Uiso 0.50 calc PR 2
H3BB H -0.1099(6) -0.0742(4) 0.2714(4) 0.053(17) Uiso 0.50 calc PR 2
S14 S 0.14713(12) 0.22493(7) 0.2500 0.0515(3) Uani 1 d S .
C15 C -0.0586(5) 0.2361(3) 0.2500 0.0564(11) Uani 1 d S .
H15A H -0.0879(5) 0.2893(3) 0.2839 0.038(14) Uiso 0.50 calc PR .
H15B H -0.0940(5) 0.2470(3) 0.1932 0.096(26) Uiso 0.50 calc PR .
C16 C -0.1315(6) 0.1510(4) 0.2837(4) 0.0499(14) Uani 0.50 d P .
H16A H -0.1190(6) 0.1506(4) 0.3442(4) 0.059(18) Uiso 0.50 calc PR .
H16B H -0.2399(6) 0.1541(4) 0.2720(4) 0.025(12) Uiso 0.50 calc PR .
N10 N -0.0720(3) 0.0624(2) 0.2500 0.0335(6) Uani 1 d S .
N2 N 0.4814(4) 0.2500 0.5000 0.0417(7) Uani 1 d S .
C21A C 0.6223(10) 0.3035(7) 0.5208(6) 0.049(2) Uiso 0.342(7) d P .
C22A C 0.4830(13) 0.1551(8) 0.5415(9) 0.058(3) Uiso 0.342(7) d P .
C23A C 0.3435(10) 0.3060(7) 0.5216(6) 0.050(2) Uiso 0.342(7) d P .
C24A C 0.4796(12) 0.2292(7) 0.4011(6) 0.060(3) Uiso 0.342(7) d P .
C21B C 0.3417(21) 0.2442(16) 0.4493(14) 0.052(5) Uiso 0.158(7) d P .
C22B C 0.6215(18) 0.2444(13) 0.4506(11) 0.040(5) Uiso 0.158(7) d P .
C23B C 0.4781(23) 0.3380(13) 0.5627(12) 0.050(6) Uiso 0.158(7) d P .
C24B C 0.4734(26) 0.1671(16) 0.5812(22) 0.061(6) Uiso 0.158(7) d P .
C25 C 0.1902(6) 0.2667(6) 0.5069(7) 0.054(2) Uiso 0.50 d P .
C25B C 0.1801(37) 0.2607(35) 0.4623(25) 0.056(8) Uiso 0.10 d P .
C26 C 0.7777(36) 0.2953(21) 0.4981(25) 0.064(8) Uiso 0.13 d P .
C26B C 0.7707(6) 0.2539(13) 0.4900(7) 0.056(2) Uiso 0.50 d P .
C27 C 0.4992(15) 0.1891(9) 0.6529(7) 0.066(3) Uiso 0.35 d P .
C27B C 0.5724(129) 0.3374(76) 0.3542(69) 0.094(27) Uiso 0.05 d P .
C27C C 0.4694(15) 0.1533(12) 0.6360(10) 0.062(3) Uiso 0.30 d P .
C28 C 0.4637(28) 0.0708(18) 0.5322(18) 0.063(6) Uiso 0.15 d P .
C28B C 0.4562(74) 0.1031(58) 0.6138(46) 0.076(18) Uiso 0.06 d P .
C28C C 0.4938(28) 0.0730(15) 0.4930(15) 0.062(5) Uiso 0.17 d P .
H21 H 0.5926(50) 0.3111(29) 0.5914(28) 0.094(12) Uiso 1 d . .
H23 H 0.3651(41) 0.3128(29) 0.5795(29) 0.078(11) Uiso 1 d . .
H22 H 0.6080(76) 0.3606(46) 0.4888(41) 0.163(23) Uiso 1 d . .
H24 H 0.3889(65) 0.1288(42) 0.5048(36) 0.130(17) Uiso 1 d . .

loop_
_atom_type_symbol
_atom_type_description
_atom_type_scat_dispersion_real
_atom_type_scat_dispersion_imag
_atom_type_scat_source
C C 0.0033 0.0016 'International Tables Vol C Tables 4.2.6.8 and 6.1.1.4'
H H 0.0000 0.0000 'International Tables Vol C Tables 4.2.6.8 and 6.1.1.4'
Cl Cl 0.1484 0.1585 'International Tables Vol C Tables 4.2.6.8 and 6.1.1.4'
V V 0.3005 0.5294 'International Tables Vol C Tables 4.2.6.8 and 6.1.1.4'
N N 0.0061 0.0033 'International Tables Vol C Tables 4.2.6.8 and 6.1.1.4'
S S 0.1246 0.1234 'International Tables Vol C Tables 4.2.6.8 and 6.1.1.4'

loop_
_geom_angle_atom_site_label_1
_geom_angle_atom_site_label_2
_geom_angle_atom_site_label_3
_geom_angle
_geom_angle_site_symmetry_1
_geom_angle_site_symmetry_3
_geom_angle_publ_flag
N10 V S11 84.87(4) . 6_556 ?
N10 V S11 84.87(4) . . ?
S11 V S11 119.66(6) 6_556 . ?
N10 V S14 84.60(8) . . ?
S11 V S14 118.94(3) 6_556 . ?
S11 V S14 118.94(3) . . ?
N10 V Cl 179.23(8) . . ?
S11 V Cl 95.51(3) 6_556 . ?
S11 V Cl 95.51(3) . . ?
S14 V Cl 94.63(5) . . ?
C12 S11 V 100.94(10) . . ?
C13B C12 S11 111.8(3) . . ?
C13A C12 S11 111.4(3) . . ?
C13A C12 H2AA 109.4(3) . . ?
S11 C12 H2AA 109.35(12) . . ?
C13A C12 H2AB 109.4(3) . . ?
S11 C12 H2AB 109.35(11) . . ?
H2AA C12 H2AB 108.0 . . ?
C13B C12 H2BA 109.3(3) . . ?
S11 C12 H2BA 109.26(11) . . ?
C13B C12 H2BB 109.3(3) . . ?
S11 C12 H2BB 109.26(12) . . ?
H2BA C12 H2BB 107.9 . . ?
C12 C13A N10 112.6(4) . . ?
C12 C13A H3AA 109.1(3) . . ?
N10 C13A H3AA 109.1(3) . . ?
C12 C13A H3AB 109.1(3) . . ?
N10 C13A H3AB 109.1(3) . . ?
H3AA C13A H3AB 107.8 . . ?
C12 C13B N10 114.7(4) . . ?
C12 C13B H3BA 108.6(2) . . ?
N10 C13B H3BA 108.6(2) . . ?
C12 C13B H3BB 108.6(3) . . ?
N10 C13B H3BB 108.6(3) . . ?
H3BA C13B H3BB 107.6 . . ?
C15 S14 V 101.55(13) . . ?
C16 C15 S14 110.9(3) . . ?
C16 C15 H15A 109.5(2) . . ?
S14 C15 H15A 109.45(10) . . ?
C16 C15 H15B 109.5(3) . . ?
S14 C15 H15B 109.45(2) . . ?
H15A C15 H15B 108.0 . . ?
N10 C16 C15 115.3(4) . . ?
N10 C16 H16A 108.5(3) . . ?
C15 C16 H16A 108.5(3) . . ?
N10 C16 H16B 108.5(2) . . ?
C15 C16 H16B 108.5(3) . . ?
H16A C16 H16B 107.5 . . ?
C16 N10 C13B 110.1(4) . . ?
C16 N10 C13A 108.4(4) 6_556 . ?
C16 N10 V 109.7(3) . . ?
C13B N10 V 109.3(3) . . ?
C13A N10 V 109.9(3) . . ?
C22B N2 C21B 113.6(10) . . ?
C21B N2 C21A 122.6(9) 3_556 . ?
C22B N2 C23A 121.9(8) . 3_556 ?
C21A N2 C23A 110.0(5) . . ?
C22B N2 C22A 100.3(9) . . ?
C21B N2 C22A 101.4(10) . . ?
C21A N2 C22A 111.0(6) . . ?
C23A N2 C22A 113.0(6) . . ?
C22B N2 C24A 123.2(8) . 3_556 ?
C21B N2 C24A 122.8(9) . 3_556 ?
C22B N2 C24A 123.2(8) 3_556 . ?
C21B N2 C24A 122.8(9) 3_556 . ?
C21A N2 C24A 108.8(6) . . ?
C23A N2 C24A 108.5(6) . . ?
C22A N2 C24A 105.2(6) . . ?
N2 C21A C26B 113.4(9) . 3_556 ?
N2 C21A C26B 112.7(8) . . ?
N2 C21A C26 99.6(10) . 3_556 ?
C26 C21A H21 118.2(29) . . ?
N2 C21A H21 94.5(23) . . ?
C26B C21A H21 110.3(23) 3_556 . ?
C26B C21A H21 122.4(23) . . ?
C26 C21A H21 111.6(25) 3_556 . ?
C26 C21A H22 93.4(41) . . ?
N2 C21A H22 102.1(40) . . ?
C26B C21A H22 119.8(41) 3_556 . ?
C26B C21A H22 109.0(41) . . ?
C26 C21A H22 127.5(43) 3_556 . ?
H21 C21A H22 113.6(44) . . ?
C28C C22A N2 120.8(14) . . ?
C27C C22A N2 116.7(11) . . ?
N2 C22A C27B 110.2(34) . 3_556 ?
N2 C22A C27 100.6(8) . . ?
C28B C22A H24 97.6(42) . . ?
C27C C22A H24 118.2(32) . . ?
N2 C22A H24 94.0(34) . . ?
C27 C22A H24 132.2(32) . . ?
C25 C23A N2 119.7(7) . . ?
N2 C23A C25B 113.9(16) . 3_556 ?
N2 C23A C25 103.9(6) . 3_556 ?
N2 C23A C25B 108.9(15) . . ?
N2 C23A H23 96.8(26) . . ?
C25B C23A H23 94.4(29) 3_556 . ?
C23A C23A H23 118.5(29) 3_556 . ?
C25 C23A H23 117.6(26) 3_556 . ?
C27 C24A N2 115.3(8) 3_556 . ?
N2 C24A C27C 98.7(7) . 3_556 ?
N2 C24A C27B 103.3(34) . . ?
N2 C21B C25 119.0(15) . 3_556 ?
N2 C21B C25 110.8(14) . . ?
N2 C21B C25B 101.8(15) . 3_556 ?
C26B C22B N2 121.2(13) . . ?
N2 C22B C26B 111.3(12) . 3_556 ?
N2 C22B C26 116.0(18) . 3_556 ?
N2 C22B C26 114.0(16) . . ?
C28C C23B N2 106.6(14) 3_556 . ?
N2 C23B C28 92.5(12) . 3_556 ?
C28C C23B H21 114.6(27) 3_556 . ?
N2 C23B H21 88.2(24) . . ?
C28 C23B H21 124.4(26) 3_556 . ?
C28C C23B H23 119.4(28) 3_556 . ?
C28 C23B H23 110.2(27) 3_556 . ?
H21 C23B H23 125.3(36) . . ?
C27 C24B N2 120.9(18) . . ?
C27B C24B N2 124.6(48) 3_556 . ?
C28 C24B N2 103.2(21) . . ?

loop_
_geom_bond_atom_site_label_1
_geom_bond_atom_site_label_2
_geom_bond_distance
_geom_bond_site_symmetry_2
_geom_bond_publ_flag
V N10 2.183(3) . ?
V S11 2.3033(9) 6_556 ?
V S11 2.3033(9) . ?
V S14 2.3056(13) . ?
V Cl 2.3688(13) . ?
S11 C12 1.820(3) . ?
C12 C13B 1.464(7) . ?
C12 C13A 1.489(7) . ?
C12 H2AA 0.97 . ?
C12 H2AB 0.97 . ?
C12 H2BA 0.97 . ?
C12 H2BB 0.97 . ?
C13A N10 1.498(6) . ?
C13A H3AA 0.97 . ?
C13A H3AB 0.97 . ?
C13B N10 1.486(6) . ?
C13B H3BA 0.97 . ?
C13B H3BB 0.97 . ?
S14 C15 1.812(4) . ?
C15 C16 1.479(7) . ?
C15 H15A 0.97 . ?
C15 H15B 0.97 . ?
C16 N10 1.475(6) . ?
C16 H16A 0.97 . ?
C16 H16B 0.97 . ?
N10 C16 1.475(6) 6_556 ?
N10 C13B 1.486(6) 6_556 ?
N10 C13A 1.498(6) 6_556 ?
N2 C22B 1.46(2) 3_556 ?
N2 C22B 1.46(2) . ?
N2 C21B 1.47(2) 3_556 ?
N2 C21B 1.47(2) . ?
N2 C21A 1.492(9) . ?
N2 C21A 1.493(9) 3_556 ?
N2 C23A 1.493(9) 3_556 ?
N2 C23A 1.493(9) . ?
N2 C22A 1.514(11) 3_556 ?
N2 C22A 1.514(11) . ?
N2 C24A 1.604(10) 3_556 ?
N2 C24A 1.604(10) . ?
C21A C26 1.42(3) . ?
C21A C26B 1.550(14) 3_556 ?
C21A C26B 1.563(14) . ?
C21A H21 1.16(4) . ?
C21A H22 0.97(7) . ?
C22A C28 1.23(3) . ?
C22A C28B 1.39(7) . ?
C22A C28C 1.41(3) . ?
C22A C27C 1.51(2) . ?
C22A H24 1.08(5) . ?
C23A C25 1.477(10) . ?
C23A H23 0.95(4) . ?
C24A C27 1.46(2) 3_556 ?
C21B C25B 1.45(4) . ?
C21B C25 1.51(2) 3_556 ?
C21B C25 1.65(2) . ?
C22B C26B 1.46(2) . ?
C22B C26B 1.62(2) 3_556 ?
C22B C26 1.69(4) 3_556 ?
C23B C28C 1.56(3) 3_556 ?
C23B H21 1.17(4) . ?
C23B H23 1.09(4) . ?
C24B C27C 0.90(3) . ?
C24B C27 1.21(4) . ?
C24B C27B 1.35(11) 3_556 ?
C24B C28 1.59(4) . ?
